data_4307490
loop_
_publ_author_name
'Maribel Arroyo'
'Sylvain Bern\`es'
'Margarita Cer\'on'
'Ver\'onica Cortina'
'Consuelo Mendoza'
'Hugo Torrens'

_publ_contact_author_address
;
Centro de Qu\'imica del Instituto de Ciencias de la BUAP 
Edificio 193 del Complejo de Ciencias 
Ciudad Universitaria 
San Manuel 
72571 Puebla, Pue. 
Mexico
;
_publ_contact_author_email slarroyo@siu.buap.mx
_publ_contact_author_fax (52)2222295551
_publ_contact_author_name 'Arroyo, Maribel'
_publ_contact_author_phone (52)2222295500x7293
_publ_section_title
;
Carbon-Fluorine Bond Cleavage in the Preparation of Osmium(III) and
Osmium(IV) Fluorothiolate Complexes. Fluorine by Fluorine NMR-Assignment
and Fluxional Processes
;
_journal_name_full 'Inorganic Chemistry'
_journal_page_first 4857
_journal_page_last 4867
_journal_paper_doi 10.1021/ic0619660
_journal_volume 46
_journal_year 2007
_chemical_formula_moiety 'C36 H18 F11 O Os P S3'
_chemical_formula_sum 'C36 H18 F11 O Os P S3'
_chemical_formula_weight 992.85
_chemical_melting_point 443
_space_group_IT_number 14
_symmetry_cell_setting monoclinic
_symmetry_Int_Tables_number 14
_symmetry_space_group_name_Hall '-P 2ybc'
_symmetry_space_group_name_H-M 'P 1 21/c 1'
_atom_sites_solution_hydrogens geom
_atom_sites_solution_primary direct
_atom_sites_solution_secondary difmap
_audit_creation_date 2006-02-15
_audit_creation_method SHELXTL-Plus
_cell_angle_alpha 90.00
_cell_angle_beta 100.694(9)
_cell_angle_gamma 90.00
_cell_formula_units_Z 4
_cell_length_a 10.3807(11)
_cell_length_b 22.029(3)
_cell_length_c 15.8319(17)
_cell_measurement_reflns_used 72
_cell_measurement_temperature 296(1)
_cell_measurement_theta_max 12.42
_cell_measurement_theta_min 4.72
_cell_volume 3557.5(7)
_computing_cell_refinement XSCANS
_computing_data_collection 'XSCANS (Siemens, 1996)'
_computing_data_reduction XSCANS
_computing_molecular_graphics SHELXTL-Plus
_computing_publication_material SHELXTL-Plus
_computing_structure_refinement SHELXTL-Plus
_computing_structure_solution 'SHELXTL-Plus (Sheldrick, 1998)'
_diffrn_ambient_temperature 296(1)
_diffrn_detector 'Scintillation counter'
_diffrn_measured_fraction_theta_full 1.000
_diffrn_measured_fraction_theta_max 1.000
_diffrn_measurement_device_type 'Bruker P4'
_diffrn_measurement_method '\w scans'
_diffrn_radiation_monochromator graphite
_diffrn_radiation_probe x-ray
_diffrn_radiation_type MoK\a
_diffrn_radiation_wavelength 0.71073
_diffrn_reflns_av_R_equivalents 0.0327
_diffrn_reflns_av_sigmaI/netI 0.0560
_diffrn_reflns_limit_h_max 4
_diffrn_reflns_limit_h_min -12
_diffrn_reflns_limit_k_max 1
_diffrn_reflns_limit_k_min -26
_diffrn_reflns_limit_l_max 18
_diffrn_reflns_limit_l_min -18
_diffrn_reflns_number 9592
_diffrn_reflns_theta_full 25.00
_diffrn_reflns_theta_max 25.00
_diffrn_reflns_theta_min 2.00
_diffrn_source 'fine-focus sealed tube'
_diffrn_source_current 30
_diffrn_source_power 1.5
_diffrn_source_type FN4
_diffrn_source_voltage 50
_diffrn_standards_decay_% 2.5
_diffrn_standards_interval_count 48
_diffrn_standards_number 2
_exptl_absorpt_coefficient_mu 3.894
_exptl_absorpt_correction_T_max 0.625
_exptl_absorpt_correction_T_min 0.429
_exptl_absorpt_correction_type psi-scan
_exptl_absorpt_process_details 'XSCAnS (Bruker, 1998)'
_exptl_crystal_colour green
_exptl_crystal_density_diffrn 1.854
_exptl_crystal_density_method 'not measured'
_exptl_crystal_description prism
_exptl_crystal_F_000 1920
_exptl_crystal_size_max 0.26
_exptl_crystal_size_mid 0.22
_exptl_crystal_size_min 0.12
_refine_diff_density_max 0.737
_refine_diff_density_min -0.715
_refine_diff_density_rms 0.100
_refine_ls_extinction_coef 0.00033(4)
_refine_ls_extinction_expression Fc^*^=kFc[1+0.001xFc^2^\l^3^/sin(2\q)]^-1/4^
_refine_ls_extinction_method SHELXTL-Plus
_refine_ls_goodness_of_fit_ref 1.011
_refine_ls_hydrogen_treatment constr
_refine_ls_matrix_type full
_refine_ls_number_parameters 479
_refine_ls_number_reflns 6274
_refine_ls_number_restraints 0
_refine_ls_restrained_S_all 1.011
_refine_ls_R_factor_all 0.0594
_refine_ls_R_factor_gt 0.0337
_refine_ls_shift/su_max 0.002
_refine_ls_shift/su_mean 0.000
_refine_ls_structure_factor_coef Fsqd
_refine_ls_weighting_details 'calc w=1/[\s^2^(Fo^2^)+(0.0219P)^2^+1.2005P] where P=(Fo^2^+2Fc^2^)/3'
_refine_ls_weighting_scheme calc
_refine_ls_wR_factor_gt 0.0600
_refine_ls_wR_factor_ref 0.0674
_reflns_number_gt 4603
_reflns_number_total 6274
_reflns_threshold_expression I>2\s(I)
_cod_data_source_file ic0619660si20061013_021620_1.cif
_cod_data_source_block ted1f1
_cod_depositor_comments
;
The following automatic conversions were performed:
'_symmetry_cell_setting' value 'Monoclinic' changed to 'monoclinic'
according to '/home/saulius/struct/CIF-dictionaries/cif_core.dic'
dictionary named 'cif_core.dic' version 2.4.1 from 2010-06-29.

Automatic conversion script
Id: cif_fix_enum 1527 2010-12-29 10:47:43Z saulius 
;
_cod_original_sg_symbol_H-M 'P 21/c'
_cod_database_code 4307490

loop_
_symmetry_equiv_pos_as_xyz
'x, y, z'
'-x, y+1/2, -z+1/2'
'-x, -y, -z'
'x, -y-1/2, z-1/2'

loop_
_atom_site_label
_atom_site_type_symbol
_atom_site_fract_x
_atom_site_fract_y
_atom_site_fract_z
_atom_site_U_iso_or_equiv
_atom_site_adp_type
_atom_site_occupancy
_atom_site_symmetry_multiplicity
_atom_site_calc_flag
_atom_site_refinement_flags
_atom_site_disorder_assembly
_atom_site_disorder_group
Os1 Os 0.526781(19) 0.614616(10) 0.732612(11) 0.03451(8) Uani 1 1 d . . .
P1 P 0.35610(12) 0.61868(7) 0.61389(7) 0.0347(3) Uani 1 1 d . . .
S1 S 0.39659(12) 0.64471(7) 0.81856(7) 0.0433(3) Uani 1 1 d . . .
S2 S 0.64375(13) 0.68171(7) 0.67411(8) 0.0490(4) Uani 1 1 d . . .
S3 S 0.54489(14) 0.51594(7) 0.71123(8) 0.0521(4) Uani 1 1 d . . .
C1 C 0.4010(5) 0.6371(2) 0.5104(3) 0.0371(12) Uani 1 1 d . . .
C2 C 0.3256(6) 0.6754(3) 0.4528(3) 0.0606(17) Uani 1 1 d . . .
H2A H 0.2512 0.6931 0.4669 0.073 Uiso 1 1 calc R . .
C3 C 0.3592(7) 0.6878(3) 0.3739(4) 0.077(2) Uani 1 1 d . . .
H3A H 0.3069 0.7133 0.3351 0.092 Uiso 1 1 calc R . .
C4 C 0.4695(7) 0.6622(3) 0.3532(4) 0.075(2) Uani 1 1 d . . .
H4A H 0.4937 0.6713 0.3009 0.090 Uiso 1 1 calc R . .
C5 C 0.5446(6) 0.6232(3) 0.4100(4) 0.0700(19) Uani 1 1 d . . .
H5A H 0.6181 0.6050 0.3951 0.084 Uiso 1 1 calc R . .
C6 C 0.5118(6) 0.6107(3) 0.4887(3) 0.0547(15) Uani 1 1 d . . .
H6A H 0.5637 0.5847 0.5271 0.066 Uiso 1 1 calc R . .
C7 C 0.2316(5) 0.6762(2) 0.6226(3) 0.0352(12) Uani 1 1 d . . .
C8 C 0.0983(5) 0.6649(3) 0.5986(3) 0.0521(15) Uani 1 1 d . . .
H8A H 0.0690 0.6258 0.5836 0.063 Uiso 1 1 calc R . .
C9 C 0.0095(6) 0.7113(4) 0.5969(4) 0.0676(19) Uani 1 1 d . . .
H9A H -0.0794 0.7036 0.5788 0.081 Uiso 1 1 calc R . .
C10 C 0.0508(7) 0.7692(4) 0.6218(4) 0.072(2) Uani 1 1 d . . .
H10A H -0.0097 0.8003 0.6221 0.087 Uiso 1 1 calc R . .
C11 C 0.1835(7) 0.7804(3) 0.6463(4) 0.0643(18) Uani 1 1 d . . .
H11A H 0.2121 0.8194 0.6625 0.077 Uiso 1 1 calc R . .
C12 C 0.2739(6) 0.7348(3) 0.6473(3) 0.0524(15) Uani 1 1 d . . .
H12A H 0.3629 0.7429 0.6643 0.063 Uiso 1 1 calc R . .
C13 C 0.2630(5) 0.5483(2) 0.5943(3) 0.0387(12) Uani 1 1 d . . .
C14 C 0.2142(5) 0.5216(3) 0.6606(3) 0.0529(15) Uani 1 1 d . . .
H14A H 0.2311 0.5392 0.7150 0.063 Uiso 1 1 calc R . .
C15 C 0.1400(6) 0.4687(3) 0.6474(4) 0.0606(17) Uani 1 1 d . . .
H15A H 0.1065 0.4513 0.6923 0.073 Uiso 1 1 calc R . .
C16 C 0.1169(6) 0.4426(3) 0.5676(4) 0.0676(19) Uani 1 1 d . . .
H16A H 0.0668 0.4074 0.5584 0.081 Uiso 1 1 calc R . .
C17 C 0.1664(6) 0.4675(3) 0.5014(4) 0.0644(18) Uani 1 1 d . . .
H17A H 0.1525 0.4487 0.4479 0.077 Uiso 1 1 calc R . .
C18 C 0.2366(5) 0.5203(3) 0.5144(3) 0.0503(15) Uani 1 1 d . . .
H18A H 0.2674 0.5379 0.4685 0.060 Uiso 1 1 calc R . .
C19 C 0.5039(5) 0.6438(3) 0.9186(3) 0.0425(13) Uani 1 1 d . . .
C20 C 0.6329(5) 0.6273(2) 0.9161(3) 0.0426(14) Uani 1 1 d . . .
O20 O 0.6714(3) 0.61293(17) 0.84320(18) 0.0420(8) Uani 1 1 d . . .
C21 C 0.7205(5) 0.6257(3) 0.9955(3) 0.0538(16) Uani 1 1 d . . .
F21 F 0.8469(3) 0.6105(2) 0.99434(19) 0.0790(11) Uani 1 1 d . . .
C22 C 0.6826(6) 0.6357(3) 1.0718(3) 0.0649(19) Uani 1 1 d . . .
H22A H 0.7421 0.6322 1.1233 0.078 Uiso 1 1 calc R . .
C23 C 0.5544(6) 0.6511(3) 1.0713(3) 0.0592(17) Uani 1 1 d . . .
F23 F 0.5105(4) 0.6605(2) 1.14652(19) 0.0866(12) Uani 1 1 d . . .
C24 C 0.4645(5) 0.6556(3) 0.9954(3) 0.0471(14) Uani 1 1 d . . .
F24 F 0.3383(3) 0.67070(17) 0.99600(18) 0.0674(10) Uani 1 1 d . . .
C25 C 0.7980(5) 0.6900(3) 0.7460(3) 0.0443(14) Uani 1 1 d . . .
C26 C 0.8332(6) 0.7442(3) 0.7877(4) 0.0586(16) Uani 1 1 d . . .
F26 F 0.7524(4) 0.79255(17) 0.7743(2) 0.0852(12) Uani 1 1 d . . .
C27 C 0.9525(7) 0.7498(3) 0.8408(4) 0.0704(19) Uani 1 1 d . . .
F27 F 0.9853(4) 0.8048(2) 0.8780(3) 0.1235(18) Uani 1 1 d . . .
C28 C 1.0384(6) 0.7032(4) 0.8578(4) 0.074(2) Uani 1 1 d . . .
H28A H 1.1177 0.7076 0.8958 0.089 Uiso 1 1 calc R . .
C29 C 1.0037(6) 0.6499(3) 0.8169(4) 0.0616(16) Uani 1 1 d . . .
F29 F 1.0850(4) 0.6010(2) 0.8313(3) 0.1003(14) Uani 1 1 d . . .
C30 C 0.8864(5) 0.6436(3) 0.7612(3) 0.0509(14) Uani 1 1 d . . .
F30 F 0.8598(3) 0.58962(17) 0.7210(2) 0.0744(10) Uani 1 1 d . . .
C31 C 0.6670(5) 0.4864(2) 0.7963(3) 0.0464(14) Uani 1 1 d . . .
C32 C 0.7858(6) 0.4668(3) 0.7812(3) 0.0499(15) Uani 1 1 d . . .
F32 F 0.8109(4) 0.46677(17) 0.7006(2) 0.0717(10) Uani 1 1 d . . .
C33 C 0.8810(6) 0.4467(3) 0.8476(4) 0.0624(17) Uani 1 1 d . . .
F33 F 0.9967(4) 0.4273(2) 0.8294(3) 0.0937(14) Uani 1 1 d . . .
C34 C 0.8606(6) 0.4453(3) 0.9304(4) 0.0646(18) Uani 1 1 d . . .
H34A H 0.9262 0.4326 0.9752 0.077 Uiso 1 1 calc R . .
C35 C 0.7415(7) 0.4630(3) 0.9452(3) 0.0618(17) Uani 1 1 d . . .
F35 F 0.7160(4) 0.46325(19) 1.0262(2) 0.0838(12) Uani 1 1 d . . .
C36 C 0.6443(6) 0.4825(3) 0.8794(3) 0.0533(15) Uani 1 1 d . . .
F36 F 0.5277(3) 0.49907(17) 0.8971(2) 0.0699(10) Uani 1 1 d . . .

loop_
_atom_site_aniso_label
_atom_site_aniso_U_11
_atom_site_aniso_U_22
_atom_site_aniso_U_33
_atom_site_aniso_U_23
_atom_site_aniso_U_13
_atom_site_aniso_U_12
Os1 0.02819(11) 0.04441(13) 0.02889(10) -0.00056(10) -0.00003(7) 0.00218(11)
P1 0.0300(7) 0.0438(8) 0.0287(6) -0.0008(6) 0.0012(5) 0.0010(7)
S1 0.0327(7) 0.0630(9) 0.0326(6) -0.0009(7) 0.0021(5) 0.0038(7)
S2 0.0382(8) 0.0664(10) 0.0393(7) 0.0096(7) -0.0012(6) -0.0079(8)
S3 0.0493(9) 0.0501(9) 0.0495(8) -0.0049(7) -0.0098(7) 0.0087(7)
C1 0.034(3) 0.046(3) 0.031(2) 0.001(2) 0.004(2) 0.004(3)
C2 0.064(4) 0.074(4) 0.046(3) 0.014(3) 0.017(3) 0.024(4)
C3 0.102(6) 0.087(5) 0.043(3) 0.016(3) 0.019(4) 0.029(5)
C4 0.097(6) 0.092(6) 0.043(3) 0.008(4) 0.026(4) -0.004(5)
C5 0.056(4) 0.106(6) 0.055(3) -0.009(4) 0.026(3) 0.002(4)
C6 0.049(3) 0.074(4) 0.040(3) -0.003(3) 0.005(3) 0.005(4)
C7 0.031(3) 0.046(3) 0.028(2) 0.002(2) 0.005(2) 0.005(3)
C8 0.041(3) 0.060(4) 0.054(3) 0.003(3) 0.007(3) 0.000(3)
C9 0.039(4) 0.097(6) 0.066(4) 0.009(4) 0.006(3) 0.023(4)
C10 0.069(5) 0.082(6) 0.071(4) 0.016(4) 0.025(4) 0.043(5)
C11 0.074(5) 0.056(4) 0.062(4) 0.001(3) 0.009(3) 0.014(4)
C12 0.048(4) 0.051(4) 0.056(3) 0.001(3) 0.002(3) 0.005(3)
C13 0.031(3) 0.043(3) 0.039(3) -0.002(2) -0.001(2) 0.004(3)
C14 0.052(4) 0.064(4) 0.042(3) 0.003(3) 0.006(3) -0.011(3)
C15 0.043(4) 0.070(4) 0.068(4) 0.012(4) 0.006(3) -0.008(3)
C16 0.055(4) 0.057(4) 0.081(5) 0.002(4) -0.013(4) -0.016(3)
C17 0.067(4) 0.053(4) 0.065(4) -0.016(3) -0.009(3) -0.008(4)
C18 0.052(4) 0.050(4) 0.045(3) -0.004(3) -0.001(3) 0.001(3)
C19 0.040(3) 0.055(3) 0.030(2) -0.001(2) 0.000(2) 0.005(3)
C20 0.045(3) 0.046(4) 0.033(3) 0.001(2) -0.003(2) -0.007(3)
O20 0.0324(18) 0.060(2) 0.0315(16) -0.0006(18) 0.0017(14) 0.006(2)
C21 0.040(3) 0.075(4) 0.041(3) 0.001(3) -0.008(2) 0.008(3)
F21 0.045(2) 0.130(3) 0.0546(18) 0.000(2) -0.0110(15) 0.014(2)
C22 0.055(4) 0.098(6) 0.037(3) -0.004(3) -0.004(3) 0.001(4)
C23 0.077(5) 0.075(4) 0.026(3) -0.013(3) 0.011(3) -0.002(4)
F23 0.094(3) 0.127(4) 0.0396(17) -0.012(2) 0.0151(18) 0.001(3)
C24 0.038(3) 0.062(4) 0.041(3) -0.001(3) 0.007(2) 0.002(3)
F24 0.058(2) 0.095(3) 0.0512(18) -0.0062(18) 0.0148(16) 0.012(2)
C25 0.031(3) 0.060(4) 0.041(3) -0.004(3) 0.004(2) -0.007(3)
C26 0.045(4) 0.062(4) 0.064(4) -0.008(3) -0.004(3) 0.007(3)
F26 0.072(3) 0.064(2) 0.109(3) -0.015(2) -0.011(2) 0.016(2)
C27 0.061(4) 0.065(5) 0.075(4) -0.023(4) -0.013(4) -0.009(4)
F27 0.095(3) 0.099(4) 0.152(4) -0.059(3) -0.040(3) 0.003(3)
C28 0.050(4) 0.092(6) 0.072(4) -0.006(4) -0.011(3) -0.009(4)
C29 0.034(3) 0.076(5) 0.071(4) 0.009(4) 0.000(3) 0.007(4)
F29 0.050(2) 0.092(3) 0.150(4) 0.012(3) -0.004(2) 0.019(2)
C30 0.043(4) 0.057(4) 0.054(3) -0.009(3) 0.013(3) -0.004(3)
F30 0.060(2) 0.061(2) 0.101(3) -0.022(2) 0.013(2) -0.002(2)
C31 0.045(3) 0.043(3) 0.047(3) 0.008(3) -0.002(3) 0.010(3)
C32 0.056(4) 0.043(3) 0.050(3) 0.004(3) 0.008(3) 0.010(3)
F32 0.082(3) 0.079(3) 0.056(2) 0.0036(18) 0.0189(18) 0.023(2)
C33 0.047(4) 0.069(4) 0.072(4) 0.013(4) 0.015(3) 0.022(4)
F33 0.066(3) 0.122(4) 0.096(3) 0.031(3) 0.022(2) 0.040(3)
C34 0.056(4) 0.077(5) 0.056(4) 0.018(3) -0.002(3) 0.015(4)
C35 0.076(5) 0.063(4) 0.047(3) 0.015(3) 0.013(3) 0.014(4)
F35 0.100(3) 0.102(3) 0.0513(19) 0.019(2) 0.0172(19) 0.021(3)
C36 0.051(4) 0.053(4) 0.056(3) 0.008(3) 0.010(3) 0.005(3)
F36 0.062(2) 0.081(3) 0.070(2) 0.0106(19) 0.0229(19) 0.013(2)

loop_
_atom_type_symbol
_atom_type_description
_atom_type_scat_dispersion_real
_atom_type_scat_dispersion_imag
_atom_type_scat_source
C C 0.0033 0.0016 'International Tables Vol C Tables 4.2.6.8 and 6.1.1.4'
H H 0.0000 0.0000 'International Tables Vol C Tables 4.2.6.8 and 6.1.1.4'
O O 0.0106 0.0060 'International Tables Vol C Tables 4.2.6.8 and 6.1.1.4'
F F 0.0171 0.0103 'International Tables Vol C Tables 4.2.6.8 and 6.1.1.4'
P P 0.1023 0.0942 'International Tables Vol C Tables 4.2.6.8 and 6.1.1.4'
S S 0.1246 0.1234 'International Tables Vol C Tables 4.2.6.8 and 6.1.1.4'
Os Os -1.2165 7.6030 'International Tables Vol C Tables 4.2.6.8 and 6.1.1.4'

loop_
_geom_angle_atom_site_label_1
_geom_angle_atom_site_label_2
_geom_angle_atom_site_label_3
_geom_angle
_geom_angle_site_symmetry_1
_geom_angle_site_symmetry_3
_geom_angle_publ_flag
O20 Os1 S1 85.11(9) . . ?
O20 Os1 S3 92.44(11) . . ?
S1 Os1 S3 118.16(6) . . ?
O20 Os1 S2 89.88(10) . . ?
S1 Os1 S2 120.36(6) . . ?
S3 Os1 S2 121.42(6) . . ?
O20 Os1 P1 176.54(9) . . ?
S1 Os1 P1 91.43(4) . . ?
S3 Os1 P1 89.31(5) . . ?
S2 Os1 P1 91.76(5) . . ?
C13 P1 C1 104.5(2) . . ?
C13 P1 C7 104.0(2) . . ?
C1 P1 C7 102.4(2) . . ?
C13 P1 Os1 113.83(16) . . ?
C1 P1 Os1 116.63(17) . . ?
C7 P1 Os1 113.99(15) . . ?
C19 S1 Os1 101.25(18) . . ?
C25 S2 Os1 107.22(18) . . ?
C31 S3 Os1 108.06(19) . . ?
C2 C1 C6 119.2(5) . . ?
C2 C1 P1 121.5(4) . . ?
C6 C1 P1 119.3(4) . . ?
C1 C2 C3 120.8(6) . . ?
C1 C2 H2A 119.6 . . ?
C3 C2 H2A 119.6 . . ?
C4 C3 C2 119.8(6) . . ?
C4 C3 H3A 120.1 . . ?
C2 C3 H3A 120.1 . . ?
C3 C4 C5 119.8(6) . . ?
C3 C4 H4A 120.1 . . ?
C5 C4 H4A 120.1 . . ?
C4 C5 C6 120.7(6) . . ?
C4 C5 H5A 119.7 . . ?
C6 C5 H5A 119.7 . . ?
C5 C6 C1 119.7(6) . . ?
C5 C6 H6A 120.1 . . ?
C1 C6 H6A 120.1 . . ?
C8 C7 C12 119.3(5) . . ?
C8 C7 P1 122.4(4) . . ?
C12 C7 P1 118.0(4) . . ?
C9 C8 C7 120.2(6) . . ?
C9 C8 H8A 119.9 . . ?
C7 C8 H8A 119.9 . . ?
C8 C9 C10 120.7(6) . . ?
C8 C9 H9A 119.6 . . ?
C10 C9 H9A 119.6 . . ?
C9 C10 C11 119.0(6) . . ?
C9 C10 H10A 120.5 . . ?
C11 C10 H10A 120.5 . . ?
C12 C11 C10 121.2(6) . . ?
C12 C11 H11A 119.4 . . ?
C10 C11 H11A 119.4 . . ?
C11 C12 C7 119.6(5) . . ?
C11 C12 H12A 120.2 . . ?
C7 C12 H12A 120.2 . . ?
C14 C13 C18 117.8(5) . . ?
C14 C13 P1 119.4(4) . . ?
C18 C13 P1 122.8(4) . . ?
C13 C14 C15 120.9(5) . . ?
C13 C14 H14A 119.5 . . ?
C15 C14 H14A 119.5 . . ?
C16 C15 C14 119.3(6) . . ?
C16 C15 H15A 120.4 . . ?
C14 C15 H15A 120.4 . . ?
C17 C16 C15 120.9(6) . . ?
C17 C16 H16A 119.5 . . ?
C15 C16 H16A 119.5 . . ?
C16 C17 C18 119.5(6) . . ?
C16 C17 H17A 120.2 . . ?
C18 C17 H17A 120.2 . . ?
C17 C18 C13 121.6(6) . . ?
C17 C18 H18A 119.2 . . ?
C13 C18 H18A 119.2 . . ?
C24 C19 C20 121.2(4) . . ?
C24 C19 S1 123.4(4) . . ?
C20 C19 S1 115.4(4) . . ?
O20 C20 C19 122.1(4) . . ?
O20 C20 C21 121.4(5) . . ?
C19 C20 C21 116.5(5) . . ?
C20 O20 Os1 116.1(3) . . ?
C22 C21 F21 119.5(5) . . ?
C22 C21 C20 123.0(5) . . ?
F21 C21 C20 117.4(5) . . ?
C21 C22 C23 118.5(5) . . ?
C21 C22 H22A 120.7 . . ?
C23 C22 H22A 120.7 . . ?
F23 C23 C22 120.8(5) . . ?
F23 C23 C24 117.8(6) . . ?
C22 C23 C24 121.3(5) . . ?
F24 C24 C19 119.9(4) . . ?
F24 C24 C23 120.6(5) . . ?
C19 C24 C23 119.4(5) . . ?
C30 C25 C26 117.1(5) . . ?
C30 C25 S2 121.7(4) . . ?
C26 C25 S2 121.2(5) . . ?
F26 C26 C27 119.5(6) . . ?
F26 C26 C25 120.5(5) . . ?
C27 C26 C25 120.0(6) . . ?
C28 C27 F27 119.0(6) . . ?
C28 C27 C26 122.9(6) . . ?
F27 C27 C26 118.1(6) . . ?
C27 C28 C29 117.0(6) . . ?
C27 C28 H28A 121.5 . . ?
C29 C28 H28A 121.5 . . ?
C28 C29 F29 120.2(6) . . ?
C28 C29 C30 121.3(6) . . ?
F29 C29 C30 118.5(6) . . ?
F30 C30 C25 120.3(5) . . ?
F30 C30 C29 118.1(6) . . ?
C25 C30 C29 121.6(6) . . ?
C32 C31 C36 117.7(5) . . ?
C32 C31 S3 121.2(4) . . ?
C36 C31 S3 121.1(4) . . ?
F32 C32 C31 120.2(5) . . ?
F32 C32 C33 119.1(5) . . ?
C31 C32 C33 120.7(5) . . ?
F33 C33 C34 119.9(5) . . ?
F33 C33 C32 118.5(5) . . ?
C34 C33 C32 121.6(6) . . ?
C35 C34 C33 117.8(5) . . ?
C35 C34 H34A 121.1 . . ?
C33 C34 H34A 121.1 . . ?
F35 C35 C34 120.6(5) . . ?
F35 C35 C36 118.0(6) . . ?
C34 C35 C36 121.4(5) . . ?
F36 C36 C35 119.2(5) . . ?
F36 C36 C31 120.1(5) . . ?
C35 C36 C31 120.6(6) . . ?

loop_
_geom_bond_atom_site_label_1
_geom_bond_atom_site_label_2
_geom_bond_distance
_geom_bond_site_symmetry_2
_geom_bond_publ_flag
Os1 O20 2.084(3) . ?
Os1 S1 2.1909(13) . ?
Os1 S3 2.2132(15) . ?
Os1 S2 2.2213(14) . ?
Os1 P1 2.3333(12) . ?
P1 C13 1.822(5) . ?
P1 C1 1.830(5) . ?
P1 C7 1.834(5) . ?
S1 C19 1.758(5) . ?
S2 C25 1.794(5) . ?
S3 C31 1.791(5) . ?
C1 C2 1.375(7) . ?
C1 C6 1.387(7) . ?
C2 C3 1.384(8) . ?
C2 H2A 0.9300 . ?
C3 C4 1.369(9) . ?
C3 H3A 0.9300 . ?
C4 C5 1.377(9) . ?
C4 H4A 0.9300 . ?
C5 C6 1.379(8) . ?
C5 H5A 0.9300 . ?
C6 H6A 0.9300 . ?
C7 C8 1.387(7) . ?
C7 C12 1.395(7) . ?
C8 C9 1.374(8) . ?
C8 H8A 0.9300 . ?
C9 C10 1.380(9) . ?
C9 H9A 0.9300 . ?
C10 C11 1.382(9) . ?
C10 H10A 0.9300 . ?
C11 C12 1.373(8) . ?
C11 H11A 0.9300 . ?
C12 H12A 0.9300 . ?
C13 C14 1.380(7) . ?
C13 C18 1.389(7) . ?
C14 C15 1.391(8) . ?
C14 H14A 0.9300 . ?
C15 C16 1.367(8) . ?
C15 H15A 0.9300 . ?
C16 C17 1.365(9) . ?
C16 H16A 0.9300 . ?
C17 C18 1.368(8) . ?
C17 H17A 0.9300 . ?
C18 H18A 0.9300 . ?
C19 C24 1.377(7) . ?
C19 C20 1.395(7) . ?
C20 O20 1.327(6) . ?
C20 C21 1.409(7) . ?
C21 C22 1.357(8) . ?
C21 F21 1.357(6) . ?
C22 C23 1.372(8) . ?
C22 H22A 0.9300 . ?
C23 F23 1.367(6) . ?
C23 C24 1.382(7) . ?
C24 F24 1.353(6) . ?
C25 C30 1.366(8) . ?
C25 C26 1.380(8) . ?
C26 F26 1.347(7) . ?
C26 C27 1.367(8) . ?
C27 C28 1.354(9) . ?
C27 F27 1.363(7) . ?
C28 C29 1.357(9) . ?
C28 H28A 0.9300 . ?
C29 F29 1.362(7) . ?
C29 C30 1.372(8) . ?
C30 F30 1.352(7) . ?
C31 C32 1.369(8) . ?
C31 C36 1.382(7) . ?
C32 F32 1.349(6) . ?
C32 C33 1.376(8) . ?
C33 F33 1.355(7) . ?
C33 C34 1.366(8) . ?
C34 C35 1.358(8) . ?
C34 H34A 0.9300 . ?
C35 F35 1.356(6) . ?
C35 C36 1.379(7) . ?
C36 F36 1.343(6) . ?

loop_
_geom_torsion_atom_site_label_1
_geom_torsion_atom_site_label_2
_geom_torsion_atom_site_label_3
_geom_torsion_atom_site_label_4
_geom_torsion
_geom_torsion_site_symmetry_1
_geom_torsion_site_symmetry_2
_geom_torsion_site_symmetry_3
_geom_torsion_site_symmetry_4
_geom_torsion_publ_flag
S1 Os1 P1 C13 -89.02(19) . . . . ?
S3 Os1 P1 C13 29.13(19) . . . . ?
S2 Os1 P1 C13 150.54(19) . . . . ?
S1 Os1 P1 C1 149.10(19) . . . . ?
S3 Os1 P1 C1 -92.75(19) . . . . ?
S2 Os1 P1 C1 28.7(2) . . . . ?
S1 Os1 P1 C7 30.04(19) . . . . ?
S3 Os1 P1 C7 148.19(19) . . . . ?
S2 Os1 P1 C7 -90.40(18) . . . . ?
O20 Os1 S1 C19 -1.7(2) . . . . ?
S3 Os1 S1 C19 88.4(2) . . . . ?
S2 Os1 S1 C19 -88.7(2) . . . . ?
P1 Os1 S1 C19 178.4(2) . . . . ?
O20 Os1 S2 C25 6.2(2) . . . . ?
S1 Os1 S2 C25 90.4(2) . . . . ?
S3 Os1 S2 C25 -86.6(2) . . . . ?
P1 Os1 S2 C25 -176.9(2) . . . . ?
O20 Os1 S3 C31 0.6(2) . . . . ?
S1 Os1 S3 C31 -85.1(2) . . . . ?
S2 Os1 S3 C31 92.0(2) . . . . ?
P1 Os1 S3 C31 -176.4(2) . . . . ?
C13 P1 C1 C2 94.1(5) . . . . ?
C7 P1 C1 C2 -14.1(5) . . . . ?
Os1 P1 C1 C2 -139.2(4) . . . . ?
C13 P1 C1 C6 -84.3(5) . . . . ?
C7 P1 C1 C6 167.5(4) . . . . ?
Os1 P1 C1 C6 42.3(5) . . . . ?
C6 C1 C2 C3 -0.1(9) . . . . ?
P1 C1 C2 C3 -178.5(5) . . . . ?
C1 C2 C3 C4 -0.8(11) . . . . ?
C2 C3 C4 C5 1.7(11) . . . . ?
C3 C4 C5 C6 -1.8(11) . . . . ?
C4 C5 C6 C1 0.9(10) . . . . ?
C2 C1 C6 C5 0.0(9) . . . . ?
P1 C1 C6 C5 178.5(5) . . . . ?
C13 P1 C7 C8 -12.6(5) . . . . ?
C1 P1 C7 C8 96.0(4) . . . . ?
Os1 P1 C7 C8 -137.1(4) . . . . ?
C13 P1 C7 C12 173.0(4) . . . . ?
C1 P1 C7 C12 -78.4(4) . . . . ?
Os1 P1 C7 C12 48.5(4) . . . . ?
C12 C7 C8 C9 1.9(8) . . . . ?
P1 C7 C8 C9 -172.5(4) . . . . ?
C7 C8 C9 C10 -2.3(9) . . . . ?
C8 C9 C10 C11 1.8(10) . . . . ?
C9 C10 C11 C12 -0.8(9) . . . . ?
C10 C11 C12 C7 0.4(9) . . . . ?
C8 C7 C12 C11 -0.9(8) . . . . ?
P1 C7 C12 C11 173.6(4) . . . . ?
C1 P1 C13 C14 179.8(4) . . . . ?
C7 P1 C13 C14 -73.2(5) . . . . ?
Os1 P1 C13 C14 51.4(5) . . . . ?
C1 P1 C13 C18 -1.2(5) . . . . ?
C7 P1 C13 C18 105.8(5) . . . . ?
Os1 P1 C13 C18 -129.6(4) . . . . ?
C18 C13 C14 C15 -0.6(8) . . . . ?
P1 C13 C14 C15 178.4(4) . . . . ?
C13 C14 C15 C16 0.9(9) . . . . ?
C14 C15 C16 C17 0.5(10) . . . . ?
C15 C16 C17 C18 -2.1(10) . . . . ?
C16 C17 C18 C13 2.3(9) . . . . ?
C14 C13 C18 C17 -1.0(8) . . . . ?
P1 C13 C18 C17 -180.0(4) . . . . ?
Os1 S1 C19 C24 -175.4(5) . . . . ?
Os1 S1 C19 C20 1.7(5) . . . . ?
C24 C19 C20 O20 176.7(5) . . . . ?
S1 C19 C20 O20 -0.5(7) . . . . ?
C24 C19 C20 C21 -2.2(8) . . . . ?
S1 C19 C20 C21 -179.4(4) . . . . ?
C19 C20 O20 Os1 -1.2(6) . . . . ?
C21 C20 O20 Os1 177.7(4) . . . . ?
S1 Os1 O20 C20 1.8(3) . . . . ?
S3 Os1 O20 C20 -116.2(3) . . . . ?
S2 Os1 O20 C20 122.3(3) . . . . ?
O20 C20 C21 C22 -175.0(6) . . . . ?
C19 C20 C21 C22 4.0(9) . . . . ?
O20 C20 C21 F21 1.8(8) . . . . ?
C19 C20 C21 F21 -179.2(5) . . . . ?
F21 C21 C22 C23 180.0(6) . . . . ?
C20 C21 C22 C23 -3.3(10) . . . . ?
C21 C22 C23 F23 178.7(6) . . . . ?
C21 C22 C23 C24 0.9(11) . . . . ?
C20 C19 C24 F24 -179.2(5) . . . . ?
S1 C19 C24 F24 -2.2(8) . . . . ?
C20 C19 C24 C23 0.0(9) . . . . ?
S1 C19 C24 C23 177.0(5) . . . . ?
F23 C23 C24 F24 2.0(9) . . . . ?
C22 C23 C24 F24 179.9(6) . . . . ?
F23 C23 C24 C19 -177.2(6) . . . . ?
C22 C23 C24 C19 0.7(10) . . . . ?
Os1 S2 C25 C30 66.3(5) . . . . ?
Os1 S2 C25 C26 -114.6(5) . . . . ?
C30 C25 C26 F26 178.4(5) . . . . ?
S2 C25 C26 F26 -0.7(8) . . . . ?
C30 C25 C26 C27 0.5(9) . . . . ?
S2 C25 C26 C27 -178.6(5) . . . . ?
F26 C26 C27 C28 179.5(7) . . . . ?
C25 C26 C27 C28 -2.6(11) . . . . ?
F26 C26 C27 F27 -0.4(10) . . . . ?
C25 C26 C27 F27 177.5(6) . . . . ?
F27 C27 C28 C29 -177.7(7) . . . . ?
C26 C27 C28 C29 2.4(11) . . . . ?
C27 C28 C29 F29 -179.5(6) . . . . ?
C27 C28 C29 C30 -0.3(10) . . . . ?
C26 C25 C30 F30 -178.5(5) . . . . ?
S2 C25 C30 F30 0.7(8) . . . . ?
C26 C25 C30 C29 1.5(9) . . . . ?
S2 C25 C30 C29 -179.3(4) . . . . ?
C28 C29 C30 F30 178.3(6) . . . . ?
F29 C29 C30 F30 -2.5(8) . . . . ?
C28 C29 C30 C25 -1.7(10) . . . . ?
F29 C29 C30 C25 177.6(5) . . . . ?
Os1 S3 C31 C32 -110.2(5) . . . . ?
Os1 S3 C31 C36 70.0(5) . . . . ?
C36 C31 C32 F32 176.8(5) . . . . ?
S3 C31 C32 F32 -3.0(8) . . . . ?
C36 C31 C32 C33 -3.1(9) . . . . ?
S3 C31 C32 C33 177.1(5) . . . . ?
F32 C32 C33 F33 -0.4(9) . . . . ?
C31 C32 C33 F33 179.5(6) . . . . ?
F32 C32 C33 C34 -179.5(6) . . . . ?
C31 C32 C33 C34 0.4(10) . . . . ?
F33 C33 C34 C35 -177.6(6) . . . . ?
C32 C33 C34 C35 1.5(10) . . . . ?
C33 C34 C35 F35 -179.3(6) . . . . ?
C33 C34 C35 C36 -0.7(11) . . . . ?
F35 C35 C36 F36 -2.0(9) . . . . ?
C34 C35 C36 F36 179.4(6) . . . . ?
F35 C35 C36 C31 176.5(6) . . . . ?
C34 C35 C36 C31 -2.1(10) . . . . ?
C32 C31 C36 F36 -177.5(5) . . . . ?
S3 C31 C36 F36 2.3(8) . . . . ?
C32 C31 C36 C35 4.0(9) . . . . ?
S3 C31 C36 C35 -176.2(5) . . . . ?
